data_2020038
loop_
_publ_author_name
'Zhou, Dong-Mei'
'Zhao, Xiao-Lan'
'Liu, Feng-Yi'
'Kou, Jun-Feng'

_publ_section_title
;
 Synthesis and crystal structures of two coordination polymers and a
 binuclear cadmium(II) complex containing 3- and 4-aminobenzoate ligands
;
_journal_coeditor_code LF3012
_journal_issue 8
_journal_name_full 'Acta Crystallographica Section C'
_journal_page_first
;
;
_journal_paper_doi 10.1107/S2053229615012371
_journal_volume 71
_journal_year 2015
_chemical_formula_iupac '[Cd (C7 H6 N O2)2 (H2 O)] , H2 O'
_chemical_formula_moiety 'C14 H14 Cd N2 O5, H2 O1'
_chemical_formula_sum 'C14 H16 Cd N2 O6'
_chemical_formula_weight 420.70
_chemical_name_systematic
;
<i>catena</i>-poly[[[aquacadmium(II)]-bis(\m-4-aminobenzoato)-\
\k^3^<i>N</i>:<i>O</i>,<i>O</i>';\k^3^<i>O</i>,<i>O</i>':<i>N</i>]
monohydrate]
;
_space_group_IT_number 15
_symmetry_cell_setting monoclinic
_symmetry_space_group_name_Hall '-C 2yc'
_symmetry_space_group_name_H-M 'C 1 2/c 1'
_atom_sites_solution_hydrogens geom
_atom_sites_solution_primary direct
_atom_sites_solution_secondary difmap
_audit_creation_method SHELXL97
_cell_angle_alpha 90.00
_cell_angle_beta 121.09(2)
_cell_angle_gamma 90.00
_cell_formula_units_Z 4
_cell_length_a 15.338(3)
_cell_length_b 6.1963(12)
_cell_length_c 20.000(8)
_cell_measurement_reflns_used 7693
_cell_measurement_temperature 293(2)
_cell_measurement_theta_max 27.48
_cell_measurement_theta_min 3.57
_cell_volume 1627.7(9)
_computing_cell_refinement
;
CrystalStructure (Rigaku/MSC, 2006)
;
_computing_data_collection
;
CrystalStructure (Rigaku/MSC, 2006)
;
_computing_data_reduction
;
CrystalStructure (Rigaku/MSC, 2006)
;
_computing_molecular_graphics
;
DIAMOND (Brandenburg, 1999)
;
_computing_publication_material
;
SHELXTL (Sheldrick, 2008)
;
_computing_structure_refinement
;
SHELXTL (Sheldrick, 2008)
;
_computing_structure_solution
;
SHELXS97 (Sheldrick, 2008)
;
_diffrn_ambient_temperature 293(2)
_diffrn_measured_fraction_theta_full 0.982
_diffrn_measured_fraction_theta_max 0.982
_diffrn_measurement_device_type 'Rigaku Saturn 724+ diffractometer with MM007-HF CCD area-detector'
_diffrn_measurement_method '\w scans at fixed \c = 45\%'
_diffrn_radiation_monochromator Confocal
_diffrn_radiation_source 'rotating anode'
_diffrn_radiation_type MoK\a
_diffrn_radiation_wavelength 0.71073
_diffrn_reflns_av_R_equivalents 0.0299
_diffrn_reflns_av_sigmaI/netI 0.0248
_diffrn_reflns_limit_h_max 19
_diffrn_reflns_limit_h_min -19
_diffrn_reflns_limit_k_max 8
_diffrn_reflns_limit_k_min -7
_diffrn_reflns_limit_l_max 25
_diffrn_reflns_limit_l_min -25
_diffrn_reflns_number 7211
_diffrn_reflns_theta_full 27.48
_diffrn_reflns_theta_max 27.48
_diffrn_reflns_theta_min 3.57
_diffrn_standards_decay_% 0
_diffrn_standards_interval_count 150
_diffrn_standards_number 2
_exptl_absorpt_coefficient_mu 1.372
_exptl_absorpt_correction_T_max 0.7167
_exptl_absorpt_correction_T_min 0.6756
_exptl_absorpt_correction_type multi-scan
_exptl_absorpt_process_details
;
(SADABS; Sheldrick, 1996)
;
_exptl_crystal_colour colourless
_exptl_crystal_density_diffrn 1.717
_exptl_crystal_density_method 'not measured'
_exptl_crystal_description block
_exptl_crystal_F_000 840
_exptl_crystal_size_max 0.31
_exptl_crystal_size_mid 0.28
_exptl_crystal_size_min 0.26
_refine_diff_density_max 0.861
_refine_diff_density_min -0.559
_refine_ls_extinction_method none
_refine_ls_goodness_of_fit_ref 1.014
_refine_ls_hydrogen_treatment constr
_refine_ls_matrix_type full
_refine_ls_number_parameters 116
_refine_ls_number_reflns 1828
_refine_ls_number_restraints 91
_refine_ls_restrained_S_all 1.012
_refine_ls_R_factor_all 0.0311
_refine_ls_R_factor_gt 0.0299
_refine_ls_shift/su_max 0.001
_refine_ls_shift/su_mean 0.000
_refine_ls_structure_factor_coef Fsqd
_refine_ls_weighting_details 'calc w = 1/[\s^2^(Fo^2^)+(0.0601P)^2^+1.2127P] where P=(Fo^2^+2Fc^2^)/3'
_refine_ls_weighting_scheme calc
_refine_ls_wR_factor_gt 0.0796
_refine_ls_wR_factor_ref 0.0807
_reflns_number_gt 1729
_reflns_number_total 1828
_reflns_threshold_expression I>2\s(I)
_cod_data_source_file lf3012sup1.cif
_cod_data_source_block II
_cod_original_cell_volume 1627.7(8)
_cod_original_sg_symbol_H-M 'C 2/c'
_cod_database_code 2020038
_cod_database_fobs_code 2020038

loop_
_symmetry_equiv_pos_as_xyz
'x, y, z'
'-x, y, -z+1/2'
'x+1/2, y+1/2, z'
'-x+1/2, y+1/2, -z+1/2'
'-x, -y, -z'
'x, -y, z-1/2'
'-x+1/2, -y+1/2, -z'
'x+1/2, -y+1/2, z-1/2'

loop_
_atom_site_type_symbol
_atom_site_label
_atom_site_fract_x
_atom_site_fract_y
_atom_site_fract_z
_atom_site_U_iso_or_equiv
_atom_site_adp_type
_atom_site_calc_flag
_atom_site_refinement_flags
_atom_site_occupancy
_atom_site_symmetry_multiplicity
_atom_site_disorder_assembly
_atom_site_disorder_group
Cd Cd1 0.5000 0.92333(4) 0.2500 0.03136(12) Uani d SU 1 2 . .
N N1 -0.04115(18) 0.5428(4) -0.14811(14) 0.0392(5) Uani d U 1 1 . .
H H1A -0.0832 0.6422 -0.1765 0.047 Uiso calc R 1 1 . .
H H1B -0.0486 0.4135 -0.1659 0.047 Uiso calc R 1 1 . .
O O1 0.32597(14) 0.9706(3) 0.15796(11) 0.0355(4) Uani d U 1 1 A .
O O2 0.37991(16) 0.6367(4) 0.17934(12) 0.0468(5) Uani d U 1 1 A .
O O3W 0.4922(6) 1.2956(6) 0.2652(4) 0.0545(18) Uani d PU 0.50 1 A -1
H H3WA 0.4308 1.3685 0.2357 0.065 Uiso calc PR 0.50 1 A -1
H H3WB 0.5505 1.3707 0.3008 0.065 Uiso calc PR 0.50 1 A -1
O O4W 0.2754(3) 0.3187(8) 0.7822(2) 0.0501(11) Uani d PU 0.50 1 . .
H H4WA 0.2481 0.3818 0.8052 0.075 Uiso d PR 0.50 1 . .
H H4WB 0.2336 0.2221 0.7514 0.075 Uiso d PR 0.50 1 . .
C C1 0.31132(16) 0.7719(4) 0.14050(13) 0.0295(4) Uani d U 1 1 . .
C C2 0.21319(17) 0.7039(4) 0.07042(13) 0.0283(4) Uani d U 1 1 A .
C C3 0.1989(2) 0.4916(4) 0.04318(15) 0.0338(5) Uani d U 1 1 . .
H H3 0.2469 0.3866 0.0726 0.041 Uiso calc R 1 1 A .
C C4 0.1132(2) 0.4372(4) -0.02763(17) 0.0362(6) Uani d U 1 1 A .
H H4 0.1044 0.2958 -0.0455 0.043 Uiso calc R 1 1 . .
C C5 0.04037(19) 0.5920(4) -0.07216(15) 0.0319(5) Uani d U 1 1 . .
C C6 0.05241(19) 0.8009(4) -0.04340(15) 0.0377(5) Uani d U 1 1 A .
H H6 0.0027 0.9043 -0.0715 0.045 Uiso calc R 1 1 . .
C C7 0.13865(19) 0.8554(4) 0.02732(15) 0.0346(5) Uani d U 1 1 . .
H H7 0.1464 0.9959 0.0460 0.041 Uiso calc R 1 1 A .

loop_
_atom_site_aniso_label
_atom_site_aniso_U_11
_atom_site_aniso_U_22
_atom_site_aniso_U_33
_atom_site_aniso_U_12
_atom_site_aniso_U_13
_atom_site_aniso_U_23
Cd1 0.02560(16) 0.02659(16) 0.02660(16) 0.000 0.00262(11) 0.000
N1 0.0274(10) 0.0443(12) 0.0324(11) -0.0033(9) 0.0058(9) -0.0024(9)
O1 0.0298(9) 0.0350(9) 0.0317(9) -0.0013(7) 0.0088(7) -0.0056(7)
O2 0.0361(10) 0.0381(9) 0.0395(10) 0.0051(9) 0.0005(9) 0.0038(9)
O3W 0.042(3) 0.0233(15) 0.069(5) 0.0021(18) 0.007(2) 0.0060(18)
O4W 0.055(2) 0.068(3) 0.0342(19) 0.045(2) 0.0276(18) 0.0086(17)
C1 0.0247(10) 0.0361(12) 0.0226(9) 0.0001(9) 0.0086(8) 0.0024(9)
C2 0.0254(10) 0.0322(12) 0.0223(9) -0.0008(9) 0.0088(9) 0.0018(8)
C3 0.0331(12) 0.0285(11) 0.0295(11) 0.0022(10) 0.0088(10) 0.0027(10)
C4 0.0370(13) 0.0295(12) 0.0319(13) -0.0025(9) 0.0106(11) -0.0008(9)
C5 0.0229(11) 0.0404(14) 0.0263(11) -0.0042(9) 0.0084(10) -0.0012(9)
C6 0.0257(11) 0.0397(13) 0.0338(12) 0.0077(10) 0.0055(10) 0.0007(10)
C7 0.0292(12) 0.0309(11) 0.0337(12) 0.0019(10) 0.0092(10) -0.0027(10)

loop_
_atom_type_symbol
_atom_type_description
_atom_type_scat_dispersion_real
_atom_type_scat_dispersion_imag
_atom_type_scat_source
C C 0.0033 0.0016 'International Tables Vol C Tables 4.2.6.8 and 6.1.1.4'
H H 0.0000 0.0000 'International Tables Vol C Tables 4.2.6.8 and 6.1.1.4'
Cd Cd -0.8075 1.2024 'International Tables Vol C Tables 4.2.6.8 and 6.1.1.4'
N N 0.0061 0.0033 'International Tables Vol C Tables 4.2.6.8 and 6.1.1.4'
O O 0.0106 0.0060 'International Tables Vol C Tables 4.2.6.8 and 6.1.1.4'

loop_
_geom_angle_atom_site_label_1
_geom_angle_atom_site_label_2
_geom_angle_atom_site_label_3
_geom_angle_site_symmetry_1
_geom_angle_site_symmetry_3
_geom_angle
O3W Cd1 O3W . 2_655 18.7(2)
O3W Cd1 O1 . . 82.26(19)
O3W Cd1 O1 2_655 . 83.63(19)
O3W Cd1 O1 . 2_655 83.63(19)
O3W Cd1 O1 2_655 2_655 82.26(19)
O1 Cd1 O1 . 2_655 165.70(10)
O3W Cd1 O2 . . 136.51(19)
O3W Cd1 O2 2_655 . 136.29(19)
O1 Cd1 O2 . . 54.54(7)
O1 Cd1 O2 2_655 . 139.72(7)
O3W Cd1 O2 . 2_655 136.29(19)
O3W Cd1 O2 2_655 2_655 136.51(19)
O1 Cd1 O2 . 2_655 139.72(7)
O1 Cd1 O2 2_655 2_655 54.54(7)
O2 Cd1 O2 . 2_655 85.57(10)
O3W Cd1 N1 . 8_566 75.71(14)
O3W Cd1 N1 2_655 8_566 94.39(14)
O1 Cd1 N1 . 8_566 87.96(8)
O1 Cd1 N1 2_655 8_566 90.81(8)
O2 Cd1 N1 . 8_566 95.97(9)
O2 Cd1 N1 2_655 8_566 91.30(8)
O3W Cd1 N1 . 7_565 94.39(14)
O3W Cd1 N1 2_655 7_565 75.71(14)
O1 Cd1 N1 . 7_565 90.81(8)
O1 Cd1 N1 2_655 7_565 87.96(8)
O2 Cd1 N1 . 7_565 91.30(8)
O2 Cd1 N1 2_655 7_565 95.97(9)
N1 Cd1 N1 8_566 7_565 170.10(12)
O3W Cd1 C1 . 2_655 109.75(19)
O3W Cd1 C1 2_655 2_655 109.76(19)
O1 Cd1 C1 . 2_655 166.48(8)
O1 Cd1 C1 2_655 2_655 27.50(7)
O2 Cd1 C1 . 2_655 112.75(7)
O2 Cd1 C1 2_655 2_655 27.19(7)
N1 Cd1 C1 8_566 2_655 89.08(8)
N1 Cd1 C1 7_565 2_655 94.31(8)
C5 N1 Cd1 . 7_565 114.38(17)
C5 N1 H1A . . 120.0
Cd1 N1 H1A 7_565 . 79.4
C5 N1 H1B . . 120.0
Cd1 N1 H1B 7_565 . 76.7
H1A N1 H1B . . 120.0
C1 O1 Cd1 . . 93.60(14)
C1 O2 Cd1 . . 90.79(17)
Cd1 O3W H3WA . . 120.0
Cd1 O3W H3WB . . 120.0
H3WA O3W H3WB . . 120.0
H4WA O4W H4WB . . 108.0
O2 C1 O1 . . 120.4(2)
O2 C1 C2 . . 120.7(2)
O1 C1 C2 . . 118.8(2)
C7 C2 C3 . . 118.9(2)
C7 C2 C1 . . 120.1(2)
C3 C2 C1 . . 120.7(2)
C4 C3 C2 . . 120.1(2)
C4 C3 H3 . . 119.9
C2 C3 H3 . . 119.9
C3 C4 C5 . . 120.7(2)
C3 C4 H4 . . 119.6
C5 C4 H4 . . 119.6
C6 C5 C4 . . 119.1(2)
C6 C5 N1 . . 120.0(2)
C4 C5 N1 . . 120.7(2)
C5 C6 C7 . . 120.1(2)
C5 C6 H6 . . 120.0
C7 C6 H6 . . 120.0
C2 C7 C6 . . 121.0(2)
C2 C7 H7 . . 119.5
C6 C7 H7 . . 119.5

loop_
_geom_bond_atom_site_label_1
_geom_bond_atom_site_label_2
_geom_bond_site_symmetry_2
_geom_bond_distance
_geom_bond_publ_flag
Cd1 O3W . 2.338(4) y
Cd1 O3W 2_655 2.338(4) ?
Cd1 O1 . 2.351(2) y
Cd1 O1 2_655 2.351(2) n
Cd1 O2 . 2.420(2) y
Cd1 O2 2_655 2.420(2) ?
Cd1 N1 8_566 2.434(3) y
Cd1 N1 7_565 2.434(3) y
Cd1 C1 2_655 2.740(2) n
N1 C5 . 1.415(3) ?
N1 Cd1 7_565 2.434(3) ?
N1 H1A . 0.8600 ?
N1 H1B . 0.8600 ?
O1 C1 . 1.268(3) ?
O2 C1 . 1.252(3) ?
O3W H3WA . 0.9300 ?
O3W H3WB . 0.9300 ?
O4W H4WA . 0.8603 ?
O4W H4WB . 0.8609 ?
C1 C2 . 1.493(3) ?
C2 C7 . 1.383(4) ?
C2 C3 . 1.397(4) ?
C3 C4 . 1.387(4) ?
C3 H3 . 0.9300 ?
C4 C5 . 1.390(4) ?
C4 H4 . 0.9300 ?
C5 C6 . 1.389(4) ?
C6 C7 . 1.390(4) ?
C6 H6 . 0.9300 ?
C7 H7 . 0.9300 ?

loop_
_geom_hbond_atom_site_label_D
_geom_hbond_atom_site_label_H
_geom_hbond_atom_site_label_A
_geom_hbond_site_symmetry_A
_geom_hbond_distance_DH
_geom_hbond_distance_HA
_geom_hbond_distance_DA
_geom_hbond_angle_DHA
N1 H1B O3W 8_465 0.86 2.20 2.929(5) 141.8
N1 H1A O4W 3_454 0.86 2.17 2.954(4) 150.8
O3W H3WB O2 2_665 0.93 1.89 2.702(6) 144.3
O3W H3WA O2 1_565 0.93 1.93 2.707(6) 139.5
O4W H4WB O4W 4_546 0.86 2.57 3.290(3) 141.4
O4W H4WA O1 7_566 0.86 1.88 2.736(4) 172.4

loop_
_geom_torsion_atom_site_label_1
_geom_torsion_atom_site_label_2
_geom_torsion_atom_site_label_3
_geom_torsion_atom_site_label_4
_geom_torsion_site_symmetry_1
_geom_torsion
O3W Cd1 O1 C1 . -179.24(18)
O3W Cd1 O1 C1 2_655 161.97(19)
O1 Cd1 O1 C1 2_655 171.35(14)
O2 Cd1 O1 C1 . -4.57(14)
O2 Cd1 O1 C1 2_655 -13.8(2)
N1 Cd1 O1 C1 8_566 -103.38(15)
N1 Cd1 O1 C1 7_565 86.45(15)
C1 Cd1 O1 C1 2_655 -25.9(4)
O3W Cd1 O2 C1 . 12.3(3)
O3W Cd1 O2 C1 2_655 -14.9(3)
O1 Cd1 O2 C1 . 4.62(14)
O1 Cd1 O2 C1 2_655 -173.82(13)
O2 Cd1 O2 C1 2_655 178.7(2)
N1 Cd1 O2 C1 8_566 87.82(16)
N1 Cd1 O2 C1 7_565 -85.45(16)
C1 Cd1 O2 C1 2_655 179.33(10)
Cd1 O2 C1 O1 . -8.1(2)
Cd1 O2 C1 C2 . 168.56(18)
Cd1 O1 C1 O2 . 8.4(2)
Cd1 O1 C1 C2 . -168.37(17)
O2 C1 C2 C7 . -179.0(2)
O1 C1 C2 C7 . -2.3(3)
O2 C1 C2 C3 . -5.0(3)
O1 C1 C2 C3 . 171.7(2)
C7 C2 C3 C4 . 2.7(4)
C1 C2 C3 C4 . -171.3(2)
C2 C3 C4 C5 . -0.3(4)
C3 C4 C5 C6 . -2.5(4)
C3 C4 C5 N1 . 173.0(3)
Cd1 N1 C5 C6 7_565 91.7(3)
Cd1 N1 C5 C4 7_565 -83.8(3)
C4 C5 C6 C7 . 2.9(4)
N1 C5 C6 C7 . -172.6(3)
C3 C2 C7 C6 . -2.3(4)
C1 C2 C7 C6 . 171.8(2)
C5 C6 C7 C2 . -0.5(4)
